data_1545360
loop_
_publ_author_name
'S\/orensen, Mikkel A.'
'Weihe, H\/ogni'
'Vinum, Morten G.'
'Mortensen, Jesper S.'
'Doerrer, Linda H.'
'Bendix, Jesper'

_publ_section_title
;
 Imposing high-symmetry and tuneable geometry on lanthanide centres with
 chelating Pt and Pd metalloligands
;
_journal_issue 5
_journal_name_full 'Chem. Sci.'
_journal_page_first 3566
_journal_paper_doi 10.1039/C7SC00135E
_journal_volume 8
_journal_year 2017
_chemical_formula_moiety 'C16 H24 O8 Pt2 S8 Tb, C24 H20 P'
_chemical_formula_sum 'C40 H44 O8 P Pt2 S8 Tb'
_chemical_formula_weight 1489.37
_space_group_crystal_system tetragonal
_space_group_IT_number 85
_space_group_name_Hall '-P 4a'
_space_group_name_H-M_alt 'P 4/n'
_symmetry_Int_Tables_number 85
_symmetry_space_group_name_Hall '-P 4a'
_symmetry_space_group_name_H-M 'P 4/n :2'
_atom_sites_solution_primary iterative
_audit_creation_date 2015-05-10
_audit_creation_method
;
Olex2 1.2
(compiled 2015.01.26 svn.r3150 for OlexSys, GUI svn.r4998)
;
_audit_update_record
;
2017-01-09 deposited with the CCDC.
2017-02-28 downloaded from the CCDC.
;
_cell_angle_alpha 90
_cell_angle_beta 90
_cell_angle_gamma 90
_cell_formula_units_Z 2
_cell_length_a 12.6486(6)
_cell_length_b 12.6486(6)
_cell_length_c 15.1552(10)
_cell_measurement_reflns_used 9847
_cell_measurement_temperature 123
_cell_measurement_theta_max 28.69
_cell_measurement_theta_min 2.28
_cell_volume 2424.6(2)
_computing_molecular_graphics 'Olex2 (Dolomanov et al., 2009)'
_computing_publication_material 'Olex2 (Dolomanov et al., 2009)'
_computing_structure_refinement 'olex2.refine (Bourhis et al., 2015)'
_computing_structure_solution 'olex2.solve (Bourhis et al., 2015)'
_diffrn_ambient_temperature 123
_diffrn_measured_fraction_theta_full 0.9988
_diffrn_measured_fraction_theta_max 0.9990
_diffrn_measurement_device_type 'Bruker APEX-II CCD'
_diffrn_measurement_method '\f and \w scans'
_diffrn_radiation_type 'Mo K\a'
_diffrn_radiation_wavelength 0.71073
_diffrn_reflns_av_R_equivalents 0.0706
_diffrn_reflns_av_unetI/netI 0.0270
_diffrn_reflns_limit_h_max 16
_diffrn_reflns_limit_h_min -17
_diffrn_reflns_limit_k_max 17
_diffrn_reflns_limit_k_min -17
_diffrn_reflns_limit_l_max 20
_diffrn_reflns_limit_l_min -20
_diffrn_reflns_number 52845
_diffrn_reflns_theta_full 26.0000
_diffrn_reflns_theta_max 28.69
_diffrn_reflns_theta_min 2.64
_diffrn_standards_number 0
_exptl_absorpt_coefficient_mu 7.622
_exptl_absorpt_correction_T_max 0.7458
_exptl_absorpt_correction_T_min 0.6396
_exptl_absorpt_correction_type multi-scan
_exptl_absorpt_process_details
;
SADABS-2012/1 (Bruker,2012) was used for absorption correction.
wR2(int) was 0.0832 before and 0.0655 after correction.
The Ratio of minimum to maximum transmission is 0.8576.
The \l/2 correction factor is 0.0000.
;
_exptl_crystal_colour 'clear yellowish colourless'
_exptl_crystal_colour_lustre clear
_exptl_crystal_colour_modifier yellowish
_exptl_crystal_colour_primary colourless
_exptl_crystal_density_diffrn 2.0399
_exptl_crystal_description plate
_exptl_crystal_F_000 1424
_exptl_crystal_size_max 0.075
_exptl_crystal_size_mid 0.075
_exptl_crystal_size_min 0.03
_refine_diff_density_max 1.9852
_refine_diff_density_min -1.2709
_refine_diff_density_rms 0.2712
_refine_ls_d_res_high 0.7402
_refine_ls_d_res_low 7.7026
_refine_ls_goodness_of_fit_ref 1.0491
_refine_ls_hydrogen_treatment mixed
_refine_ls_matrix_type full
_refine_ls_number_constraints 18
_refine_ls_number_parameters 139
_refine_ls_number_reflns 3146
_refine_ls_number_restraints 0
_refine_ls_restrained_S_all 1.0491
_refine_ls_R_factor_all 0.0380
_refine_ls_R_factor_gt 0.0224
_refine_ls_shift/su_max 0.0000
_refine_ls_shift/su_mean 0.0000
_refine_ls_structure_factor_coef Fsqd
_refine_ls_weighting_details 'w=1/[\s^2^(Fo^2^)+(0.0135P)^2^+2.1566P] where P=(Fo^2^+2Fc^2^)/3'
_refine_ls_weighting_scheme calc
_refine_ls_wR_factor_gt 0.0354
_refine_ls_wR_factor_ref 0.0388
_reflns_Friedel_coverage 0.0
_reflns_limit_h_max 17
_reflns_limit_h_min 0
_reflns_limit_k_max 17
_reflns_limit_k_min 0
_reflns_limit_l_max 20
_reflns_limit_l_min 0
_reflns_number_gt 2527
_reflns_number_total 3146
_reflns_threshold_expression I>=2u(I)
_cod_data_source_file c7sc00135e2.cif
_cod_data_source_block 2Tb
_cod_depositor_comments 'Adding full bibliography for 1545338--1545364.cif.'
_cod_database_code 1545360
_olex2_refinement_description
;
1. Fixed Uiso
 At 1.2 times of:
  All C(H) groups
 At 1.5 times of:
  All C(H,H,H) groups
2.a Aromatic/amide H refined with riding coordinates:
 C6(H6), C7(H7), C10(H10), C9(H9), C8(H8)
2.b Idealised Me refined as rotating group:
 C2(H2a,H2b,H2c), C4(H4a,H4b,H4c)
;
_olex2_date_sample_data_collection 05.09.14
_olex2_submission_special_instructions 'No special instructions were received'

loop_
_space_group_symop_id
_space_group_symop_operation_xyz
1 x,y,z
2 -y+1/2,x,z
3 y,-x+1/2,z
4 -x+1/2,-y+1/2,z
5 -x,-y,-z
6 y-1/2,-x,-z
7 -y,x-1/2,-z
8 x-1/2,y-1/2,-z

loop_
_atom_site_label
_atom_site_type_symbol
_atom_site_fract_x
_atom_site_fract_y
_atom_site_fract_z
_atom_site_U_iso_or_equiv
_atom_site_adp_type
_atom_site_occupancy
_atom_site_site_symmetry_order
_atom_site_refinement_flags_posn
_atom_site_refinement_flags_adp
_atom_site_refinement_flags_occupancy
Pt1 Pt 0.75 0.75 0.375657(14) 0.01248(6) Uani 1.000000 4 S T P
Pt2 Pt 0.75 0.75 -0.103848(15) 0.01317(6) Uani 1.000000 4 S T P
Tb1 Tb 0.75 0.75 0.134602(18) 0.01031(6) Uani 1.000000 4 S T P
S1 S 0.64562(5) 0.59899(6) 0.37354(5) 0.01636(15) Uani 1.000000 1 . . .
S2 S 0.78467(6) 0.57003(6) -0.10329(5) 0.01838(15) Uani 1.000000 1 . . .
C3 C 0.8341(2) 0.5472(2) 0.00049(19) 0.0158(6) Uani 1.000000 1 . . .
C1 C 0.6650(2) 0.5494(2) 0.26936(19) 0.0151(6) Uani 1.000000 1 . . .
C2 C 0.6064(2) 0.4506(2) 0.2455(2) 0.0228(7) Uani 1.000000 1 . . .
H2a H 0.5693(13) 0.4236(9) 0.2976(4) 0.0342(10) Uiso 1.000000 1 GR . .
H2b H 0.5550(11) 0.4663(4) 0.1989(9) 0.0342(10) Uiso 1.000000 1 GR . .
H2c H 0.6565(3) 0.3972(6) 0.2243(12) 0.0342(10) Uiso 1.000000 1 GR . .
C4 C 0.8651(3) 0.4344(2) 0.0206(2) 0.0275(7) Uani 1.000000 1 . . .
H4a H 0.8503(15) 0.3898(4) -0.0309(5) 0.0413(11) Uiso 1.000000 1 GR . .
H4b H 0.9407(4) 0.4314(3) 0.0343(13) 0.0413(11) Uiso 1.000000 1 GR . .
H4c H 0.8244(12) 0.4088(6) 0.0713(9) 0.0413(11) Uiso 1.000000 1 GR . .
P1 P 0.75 0.25 0.5 0.0160(3) Uani 1.000000 4 S T P
C5 C 0.8623(2) 0.2705(2) 0.43002(19) 0.0181(6) Uani 1.000000 1 . . .
C6 C 0.8508(2) 0.3328(2) 0.3546(2) 0.0234(7) Uani 1.000000 1 . . .
H6 H 0.7842(2) 0.3634(2) 0.3409(2) 0.0280(8) Uiso 1.000000 1 R . .
C7 C 0.9366(3) 0.3499(3) 0.2999(2) 0.0287(7) Uani 1.000000 1 . . .
H7 H 0.9289(3) 0.3915(3) 0.2481(2) 0.0344(9) Uiso 1.000000 1 R . .
C10 C 0.9599(2) 0.2267(2) 0.4512(2) 0.0202(6) Uani 1.000000 1 . . .
H10 H 0.9678(2) 0.1840(2) 0.5024(2) 0.0243(8) Uiso 1.000000 1 R . .
C9 C 1.0455(2) 0.2462(3) 0.3963(2) 0.0269(7) Uani 1.000000 1 . . .
H9 H 1.1130(2) 0.2181(3) 0.4107(2) 0.0322(9) Uiso 1.000000 1 R . .
C8 C 1.0332(3) 0.3064(3) 0.3209(2) 0.0307(8) Uani 1.000000 1 . . .
H8 H 1.0920(3) 0.3180(3) 0.2832(2) 0.0368(9) Uiso 1.000000 1 R . .
O2 O 0.84456(14) 0.61488(14) 0.05867(13) 0.0162(4) Uani 1.000000 1 . . .
O1 O 0.72302(14) 0.59037(14) 0.21277(13) 0.0157(4) Uani 1.000000 1 . . .

loop_
_atom_site_aniso_label
_atom_site_aniso_U_11
_atom_site_aniso_U_22
_atom_site_aniso_U_33
_atom_site_aniso_U_12
_atom_site_aniso_U_13
_atom_site_aniso_U_23
Pt1 0.01379(7) 0.01379(7) 0.00987(12) -0.000000 -0.000000 0.000000
Pt2 0.01480(7) 0.01480(7) 0.00990(11) -0.000000 -0.000000 0.000000
Tb1 0.01104(8) 0.01104(8) 0.00886(13) -0.000000 -0.000000 0.000000
S1 0.0178(3) 0.0178(3) 0.0135(4) -0.0030(3) 0.0012(3) 0.0018(3)
S2 0.0245(4) 0.0159(3) 0.0148(4) 0.0012(3) -0.0007(3) -0.0047(3)
C3 0.0122(14) 0.0181(15) 0.0171(16) 0.0011(12) 0.0040(11) -0.0011(11)
C1 0.0154(14) 0.0130(13) 0.0168(16) 0.0017(11) -0.0031(11) 0.0040(11)
C2 0.0257(16) 0.0202(15) 0.0225(18) -0.0049(13) -0.0013(13) 0.0004(13)
C4 0.0355(19) 0.0176(15) 0.029(2) 0.0063(14) -0.0038(15) 0.0013(14)
P1 0.0163(5) 0.0163(5) 0.0154(8) -0.000000 -0.000000 0.000000
C5 0.0185(14) 0.0202(15) 0.0156(15) -0.0012(12) 0.0013(12) -0.0050(12)
C6 0.0233(15) 0.0249(16) 0.0219(17) -0.0016(13) -0.0007(13) 0.0016(13)
C7 0.0364(19) 0.0313(18) 0.0184(18) -0.0122(15) 0.0041(14) 0.0002(14)
C10 0.0206(15) 0.0211(15) 0.0190(17) -0.0008(12) -0.0023(12) -0.0063(12)
C9 0.0151(15) 0.0363(19) 0.0292(19) -0.0009(14) 0.0020(13) -0.0126(15)
C8 0.0254(17) 0.0407(19) 0.0259(19) -0.0162(15) 0.0097(14) -0.0153(16)
O2 0.0168(10) 0.0168(10) 0.0149(11) 0.0016(8) 0.0009(8) -0.0021(8)
O1 0.0172(10) 0.0159(10) 0.0140(10) -0.0006(8) 0.0004(8) 0.0021(8)

loop_
_atom_type_symbol
_atom_type_scat_dispersion_real
_atom_type_scat_dispersion_imag
_atom_type_scat_Cromer_Mann_a1
_atom_type_scat_Cromer_Mann_a2
_atom_type_scat_Cromer_Mann_a3
_atom_type_scat_Cromer_Mann_a4
_atom_type_scat_Cromer_Mann_b1
_atom_type_scat_Cromer_Mann_b2
_atom_type_scat_Cromer_Mann_b3
_atom_type_scat_Cromer_Mann_b4
_atom_type_scat_Cromer_Mann_c
_atom_type_scat_source
_atom_type_scat_dispersion_source
C 0.00347 0.00161 2.31000 1.02000 1.58860 0.86500 20.84390 10.20750 0.56870 51.65120 0.215599998832 'International Tables Volume C Table 6.1.1.4 (pp. 500-502)' 'Henke, Gullikson and Davis, At. Data and Nucl. Data Tables, 1993, 54, 2'
Pt -1.63788 8.57892 27.00590 17.76390 15.71310 5.78370 1.51293 8.81174 0.42459 38.61030 11.6883001328 'International Tables Volume C Table 6.1.1.4 (pp. 500-502)' 'Henke, Gullikson and Davis, At. Data and Nucl. Data Tables, 1993, 54, 2'
H 0.00000 0.00000 0.49300 0.32291 0.14019 0.04081 10.51090 26.12570 3.14236 57.79970 0.0030380000826 'International Tables Volume C Table 6.1.1.4 (pp. 500-502)' 'Henke, Gullikson and Davis, At. Data and Nucl. Data Tables, 1993, 54, 2'
O 0.01158 0.00611 3.04850 2.28680 1.54630 0.86700 13.27710 5.70110 0.32390 32.90890 0.250800013542 'International Tables Volume C Table 6.1.1.4 (pp. 500-502)' 'Henke, Gullikson and Davis, At. Data and Nucl. Data Tables, 1993, 54, 2'
P 0.10434 0.09671 6.43450 4.17910 1.78000 1.49080 1.90670 27.15700 0.52600 68.16450 1.11489999294 'International Tables Volume C Table 6.1.1.4 (pp. 500-502)' 'Henke, Gullikson and Davis, At. Data and Nucl. Data Tables, 1993, 54, 2'
S 0.12424 0.12443 6.90530 5.20340 1.43790 1.58630 1.46790 22.21510 0.25360 56.17200 0.866900026798 'International Tables Volume C Table 6.1.1.4 (pp. 500-502)' 'Henke, Gullikson and Davis, At. Data and Nucl. Data Tables, 1993, 54, 2'
Tb -0.07738 4.17970 25.89760 18.21850 14.31670 2.95354 2.24256 0.19614 12.66480 115.36200 3.5832400322 'International Tables Volume C Table 6.1.1.4 (pp. 500-502)' 'Henke, Gullikson and Davis, At. Data and Nucl. Data Tables, 1993, 54, 2'

loop_
_geom_angle_atom_site_label_1
_geom_angle_atom_site_label_2
_geom_angle_atom_site_label_3
_geom_angle
_geom_angle_site_symmetry_1
_geom_angle_site_symmetry_3
S1 Pt1 S1 178.42(4) . 4_665
S1 Pt1 S1 89.989(3) 3_565 .
S1 Pt1 S1 89.989(3) 3_565 4_665
S1 Pt1 S1 89.989(3) 2_655 4_665
S1 Pt1 S1 89.989(3) 2_655 .
S1 Pt1 S1 178.42(4) 3_565 2_655
S2 Pt2 S2 90.0 . 2_655
S2 Pt2 S2 90.0 4_665 3_565
S2 Pt2 S2 179.58(4) 4_665 .
S2 Pt2 S2 179.58(4) 3_565 2_655
S2 Pt2 S2 90.0 4_665 2_655
S2 Pt2 S2 90.0 3_565 .
O2 Tb1 O2 76.51(4) . 2_655
O2 Tb1 O2 76.51(4) 4_665 3_565
O2 Tb1 O2 76.51(4) 4_665 2_655
O2 Tb1 O2 122.23(9) 3_565 2_655
O2 Tb1 O2 76.51(4) 3_565 .
O2 Tb1 O2 122.23(9) 4_665 .
O1 Tb1 O2 73.14(6) 4_665 2_655
O1 Tb1 O2 73.14(6) 2_655 .
O1 Tb1 O2 140.70(6) 3_565 .
O1 Tb1 O2 141.42(6) 4_665 .
O1 Tb1 O2 140.70(6) 2_655 4_665
O1 Tb1 O2 72.66(6) 4_665 4_665
O1 Tb1 O2 73.14(6) 3_565 4_665
O1 Tb1 O2 140.70(6) . 2_655
O1 Tb1 O2 141.42(6) 2_655 3_565
O1 Tb1 O2 72.66(6) . .
O1 Tb1 O2 141.42(6) 3_565 2_655
O1 Tb1 O2 73.14(6) . 3_565
O1 Tb1 O2 72.66(6) 3_565 3_565
O1 Tb1 O2 141.42(6) . 4_665
O1 Tb1 O2 72.66(6) 2_655 2_655
O1 Tb1 O2 140.70(6) 4_665 3_565
O1 Tb1 O1 119.90(9) . 4_665
O1 Tb1 O1 119.90(9) 3_565 2_655
O1 Tb1 O1 75.48(4) 3_565 .
O1 Tb1 O1 75.48(4) 2_655 4_665
O1 Tb1 O1 75.48(4) 2_655 .
O1 Tb1 O1 75.48(4) 3_565 4_665
C1 S1 Pt1 103.41(10) . 4_665
C3 S2 Pt2 103.75(10) . 3_565
C4 C3 S2 116.0(2) . .
O2 C3 S2 125.1(2) . .
O2 C3 C4 118.9(3) . .
C2 C1 S1 117.2(2) . .
O1 C1 S1 124.6(2) . .
O1 C1 C2 118.3(3) . .
H2a C2 C1 109.5 . .
H2b C2 C1 109.5 . .
H2b C2 H2a 109.5 . .
H2c C2 C1 109.5 . .
H2c C2 H2a 109.5 . .
H2c C2 H2b 109.5 . .
H4a C4 C3 109.5 . .
H4b C4 C3 109.5 . .
H4b C4 H4a 109.5 . .
H4c C4 C3 109.5 . .
H4c C4 H4a 109.5 . .
H4c C4 H4b 109.5 . .
C5 P1 C5 107.40(18) 4_655 .
C5 P1 C5 107.40(18) 7_656 6_666
C5 P1 C5 110.52(10) 7_656 .
C5 P1 C5 110.52(9) 6_666 .
C5 P1 C5 110.52(10) 6_666 4_655
C5 P1 C5 110.52(9) 7_656 4_655
C6 C5 P1 118.9(2) . .
C10 C5 P1 120.6(2) . .
C10 C5 C6 120.4(3) . .
H6 C6 C5 120.08(17) . .
C7 C6 C5 119.8(3) . .
C7 C6 H6 120.1(2) . .
H7 C7 C6 120.2(2) . .
C8 C7 C6 119.7(3) . .
C8 C7 H7 120.2(2) . .
H10 C10 C5 120.54(18) . .
C9 C10 C5 118.9(3) . .
C9 C10 H10 120.54(19) . .
H9 C9 C10 119.82(19) . .
C8 C9 C10 120.4(3) . .
C8 C9 H9 119.82(18) . .
C9 C8 C7 120.8(3) . .
H8 C8 C7 119.6(2) . .
H8 C8 C9 119.62(18) . .
C3 O2 Tb1 141.96(18) . 3_565
C1 O1 Tb1 141.93(17) . 4_665

loop_
_geom_bond_atom_site_label_1
_geom_bond_atom_site_label_2
_geom_bond_distance
_geom_bond_site_symmetry_2
Pt1 S1 2.3222(7) 4_665
Pt1 S1 2.3222(7) 2_655
Pt1 S1 2.3222(7) .
Pt1 S1 2.3222(7) 3_565
Pt2 S2 2.3183(7) 2_655
Pt2 S2 2.3183(7) 3_565
Pt2 S2 2.3183(7) .
Pt2 S2 2.3183(7) 4_665
Tb1 O2 2.3824(18) 4_665
Tb1 O2 2.3824(18) 3_565
Tb1 O2 2.3824(18) .
Tb1 O2 2.3824(18) 2_655
Tb1 O1 2.3656(18) 2_655
Tb1 O1 2.3656(18) 4_665
Tb1 O1 2.3656(18) 3_565
Tb1 O1 2.3656(18) .
S1 C1 1.717(3) .
S2 C3 1.717(3) .
C3 C4 1.510(4) .
C3 O2 1.236(3) .
C1 C2 1.498(4) .
C1 O1 1.242(3) .
C2 H2a 0.9800 .
C2 H2b 0.9800 .
C2 H2c 0.9800 .
C4 H4a 0.9800 .
C4 H4b 0.9800 .
C4 H4c 0.9800 .
P1 C5 1.791(3) 6_666
P1 C5 1.791(3) .
P1 C5 1.791(3) 4_655
P1 C5 1.791(3) 7_656
C5 C6 1.396(4) .
C5 C10 1.391(4) .
C6 H6 0.9500 .
C6 C7 1.382(4) .
C7 H7 0.9500 .
C7 C8 1.378(5) .
C10 H10 0.9500 .
C10 C9 1.388(4) .
C9 H9 0.9500 .
C9 C8 1.382(5) .
C8 H8 0.9500 .
